data_7159925
loop_
_publ_author_name
'Li, Xiao-Dong'
'Li, Xiao-Ming'
'Wang, Bin-Gui'
'Li, Xin'

_publ_section_title
;
 Antimicrobial sesterterpenoids with a unique 5/8/6/5 tetracyclic
 carbon-ring-system and diepoxide polyketides from a deep
 sea-sediment-sourced fungus <i>Chaetomium globosum</i> SD-347.
;
_journal_issue 19
_journal_name_full 'Organic &amp; biomolecular chemistry'
_journal_page_first 3979
_journal_page_last 3985
_journal_paper_doi 10.1039/d4ob00449c
_journal_volume 22
_journal_year 2024
_chemical_formula_sum 'C9 H12 O4'
_chemical_formula_weight 184.19
_space_group_IT_number 1
_space_group_name_Hall 'P 1'
_space_group_name_H-M_alt 'P 1'
_symmetry_cell_setting triclinic
_symmetry_space_group_name_H-M 'P 1'
_atom_sites_solution_hydrogens geom
_atom_sites_solution_primary direct
_atom_sites_solution_secondary difmap
_audit_creation_method SHELXL-97
_audit_update_record
;
2019-12-10 deposited with the CCDC.	2024-04-26 downloaded from the CCDC.
;
_cell_angle_alpha 78.4590(10)
_cell_angle_beta 82.801(2)
_cell_angle_gamma 77.4670(10)
_cell_formula_units_Z 2
_cell_length_a 5.5136(4)
_cell_length_b 7.5778(6)
_cell_length_c 11.5822(9)
_cell_measurement_reflns_used 628
_cell_measurement_temperature 293(2)
_cell_measurement_theta_max 69.5570
_cell_measurement_theta_min 9.1060
_cell_volume 461.13(6)
_computing_cell_refinement 'Bruker FRAMBO'
_computing_data_collection 'Bruker FRAMBO'
_computing_data_reduction 'Bruker SAINT'
_computing_molecular_graphics 'Bruker SHELXTL'
_computing_publication_material 'Bruker SHELXTL'
_computing_structure_refinement 'SHELXL-97 (Sheldrick, 1997)'
_computing_structure_solution 'SHELXS-97 (Sheldrick, 1990)'
_diffrn_ambient_temperature 293(2)
_diffrn_detector 'CCD plate'
_diffrn_detector_area_resol_mean 8.1281
_diffrn_detector_type Eos
_diffrn_measured_fraction_theta_full 0.981
_diffrn_measured_fraction_theta_max 0.981
_diffrn_measurement_device_type 'Xcalibur, Eos, Gemini'
_diffrn_radiation_monochromator graphite
_diffrn_radiation_source 'fine-focus sealed tube'
_diffrn_radiation_type CuK\a
_diffrn_radiation_wavelength 1.54178
_diffrn_reflns_av_R_equivalents 0.0525
_diffrn_reflns_av_sigmaI/netI 0.0782
_diffrn_reflns_limit_h_max 5
_diffrn_reflns_limit_h_min -6
_diffrn_reflns_limit_k_max 7
_diffrn_reflns_limit_k_min -8
_diffrn_reflns_limit_l_max 12
_diffrn_reflns_limit_l_min -13
_diffrn_reflns_number 2488
_diffrn_reflns_theta_full 65.96
_diffrn_reflns_theta_max 65.96
_diffrn_reflns_theta_min 6.08
_exptl_absorpt_coefficient_mu 0.882
_exptl_absorpt_correction_T_max 0.9170
_exptl_absorpt_correction_T_min 0.7420
_exptl_absorpt_correction_type multi-scan
_exptl_absorpt_process_details sadabs
_exptl_crystal_colour colorless
_exptl_crystal_density_diffrn 1.327
_exptl_crystal_density_method 'not measured'
_exptl_crystal_description block
_exptl_crystal_F_000 196
_exptl_crystal_size_max 0.36
_exptl_crystal_size_mid 0.18
_exptl_crystal_size_min 0.10
_refine_diff_density_max 0.274
_refine_diff_density_min -0.300
_refine_diff_density_rms 0.078
_refine_ls_abs_structure_details 'Flack H D (1983), Acta Cryst. A39, 876-881'
_refine_ls_abs_structure_Flack 0.0(9)
_refine_ls_extinction_coef 0.035(4)
_refine_ls_extinction_expression Fc^*^=kFc[1+0.001xFc^2^\l^3^/sin(2\q)]^-1/4^
_refine_ls_extinction_method SHELXL
_refine_ls_goodness_of_fit_ref 1.053
_refine_ls_hydrogen_treatment mixed
_refine_ls_matrix_type full
_refine_ls_number_parameters 241
_refine_ls_number_reflns 1855
_refine_ls_number_restraints 3
_refine_ls_restrained_S_all 1.052
_refine_ls_R_factor_all 0.1001
_refine_ls_R_factor_gt 0.0688
_refine_ls_shift/su_max 0.001
_refine_ls_shift/su_mean 0.000
_refine_ls_structure_factor_coef Fsqd
_refine_ls_weighting_details 'calc w=1/[\s^2^(Fo^2^)+(0.0761P)^2^+0.0000P] where P=(Fo^2^+2Fc^2^)/3'
_refine_ls_weighting_scheme calc
_refine_ls_wR_factor_gt 0.1576
_refine_ls_wR_factor_ref 0.1778
_reflns_number_gt 1173
_reflns_number_total 1855
_reflns_threshold_expression >2sigma(I)
_cod_data_source_file d4ob00449c2.cif
_cod_data_source_block 190225b
_cod_depositor_comments
;
The following automatic conversions were performed:

data item '_symmetry_cell_setting' value 'Triclinic' was changed to
'triclinic' in accordance with the
/home/data/users/saulius/crontab/automatic-downloads/rss-feeds/RSC/lib/dictionaries/cif_core.dic
dictionary named 'cif_core.dic' version 2.4.2 last updated on
2011-04-26.

Automatic conversion script
Id: cif_fix_values 8170 2020-07-09 18:12:32Z antanas 

 Adding full bibliography for 7159925--7159927.cif.
;
_cod_original_sg_symbol_H-M P1
_cod_database_code 7159925

loop_
_symmetry_equiv_pos_as_xyz
'x, y, z'

loop_
_atom_site_label
_atom_site_type_symbol
_atom_site_fract_x
_atom_site_fract_y
_atom_site_fract_z
_atom_site_U_iso_or_equiv
_atom_site_adp_type
_atom_site_occupancy
_atom_site_symmetry_multiplicity
_atom_site_calc_flag
_atom_site_refinement_flags
_atom_site_disorder_assembly
_atom_site_disorder_group
O1 O 0.8289(11) 0.8653(7) 0.5908(6) 0.0692(19) Uani 1 1 d . . .
H1 H 0.8968 0.9266 0.6228 0.104 Uiso 1 1 calc R . .
O2 O 0.7181(12) 1.1341(7) 0.4743(6) 0.0705(19) Uani 1 1 d . . .
O3 O 0.2451(10) 0.7279(8) 0.3514(5) 0.0639(17) Uani 1 1 d . . .
O4 O 0.5359(11) 0.7983(7) 0.2033(5) 0.0619(17) Uani 1 1 d . . .
O5 O 0.0050(12) 0.3070(7) 0.5654(5) 0.0644(17) Uani 1 1 d . . .
H5 H -0.0710 0.2485 0.5353 0.097 Uiso 1 1 calc R . .
O6 O 0.1071(12) 0.0346(7) 0.6838(6) 0.0718(19) Uani 1 1 d . . .
O7 O 0.6325(10) 0.3984(7) 0.7984(5) 0.0569(15) Uani 1 1 d . . .
O8 O 0.3329(10) 0.3686(7) 0.9499(5) 0.0531(14) Uani 1 1 d . . .
C1 C 0.7135(16) 0.9697(11) 0.5044(7) 0.052(2) Uani 1 1 d . . .
C2 C 0.5769(16) 0.8806(10) 0.4393(7) 0.051(2) Uani 1 1 d . . .
C3 C 0.4163(16) 0.9992(11) 0.3465(8) 0.055(2) Uani 1 1 d . . .
H3A H 0.5105 1.0827 0.2949 0.066 Uiso 1 1 calc R . .
H3B H 0.2730 1.0721 0.3842 0.066 Uiso 1 1 calc R . .
C4 C 0.3259(15) 0.8802(12) 0.2719(8) 0.056(2) Uani 1 1 d . . .
C5 C 0.1262(18) 0.9791(14) 0.1956(10) 0.081(3) Uani 1 1 d . . .
H5A H 0.1794 1.0823 0.1442 0.122 Uiso 1 1 calc R . .
H5B H -0.0212 1.0215 0.2439 0.122 Uiso 1 1 calc R . .
H5C H 0.0904 0.8979 0.1490 0.122 Uiso 1 1 calc R . .
C6 C 0.6061(16) 0.6989(10) 0.4578(8) 0.053(2) Uani 1 1 d . . .
H6 H 0.7065 0.6260 0.5151 0.064 Uiso 1 1 calc R . .
C7 C 0.4735(18) 0.6132(11) 0.3841(7) 0.060(2) Uani 1 1 d . . .
H7 H 0.4513 0.4898 0.4233 0.072 Uiso 1 1 calc R . .
C8 C 0.6239(18) 0.6109(11) 0.2614(7) 0.059(2) Uani 1 1 d . . .
H8 H 0.8031 0.5894 0.2699 0.071 Uiso 1 1 calc R . .
C9 C 0.569(2) 0.4771(12) 0.1934(8) 0.101(4) Uani 1 1 d . . .
H9A H 0.3924 0.4956 0.1892 0.152 Uiso 1 1 calc R . .
H9B H 0.6299 0.3539 0.2326 0.152 Uiso 1 1 calc R . .
H9C H 0.6503 0.4960 0.1149 0.152 Uiso 1 1 calc R . .
C10 C 0.1187(16) 0.1987(12) 0.6542(8) 0.054(2) Uani 1 1 d . . .
C11 C 0.2675(15) 0.2824(12) 0.7192(8) 0.0502(19) Uani 1 1 d . . .
C12 C 0.4122(17) 0.1566(11) 0.8158(9) 0.059(2) Uani 1 1 d . . .
H12A H 0.3016 0.0898 0.8707 0.070 Uiso 1 1 calc R . .
H12B H 0.5415 0.0681 0.7818 0.070 Uiso 1 1 calc R . .
C13 C 0.5280(14) 0.2661(11) 0.8803(7) 0.050(2) Uani 1 1 d . . .
C14 C 0.7214(15) 0.1494(12) 0.9587(9) 0.066(3) Uani 1 1 d . . .
H14A H 0.8600 0.0925 0.9109 0.099 Uiso 1 1 calc R . .
H14B H 0.6501 0.0561 1.0121 0.099 Uiso 1 1 calc R . .
H14C H 0.7776 0.2248 1.0030 0.099 Uiso 1 1 calc R . .
C15 C 0.2652(15) 0.4609(10) 0.6971(7) 0.052(2) Uani 1 1 d . . .
H15 H 0.1707 0.5391 0.6394 0.063 Uiso 1 1 calc R . .
C16 C 0.4178(16) 0.5333(11) 0.7671(8) 0.054(2) Uani 1 1 d . . .
H16 H 0.4641 0.6475 0.7232 0.065 Uiso 1 1 calc R . .
C17 C 0.2937(16) 0.5582(11) 0.8879(8) 0.058(2) Uani 1 1 d . . .
H17 H 0.3874 0.6268 0.9233 0.069 Uiso 1 1 calc R . .
C18 C 0.0205(15) 0.6440(10) 0.9001(8) 0.070(2) Uani 1 1 d . . .
H18A H -0.0755 0.5643 0.8804 0.104 Uiso 1 1 calc R . .
H18B H -0.0095 0.7603 0.8476 0.104 Uiso 1 1 calc R . .
H18C H -0.0275 0.6621 0.9802 0.104 Uiso 1 1 calc R . .

loop_
_atom_site_aniso_label
_atom_site_aniso_U_11
_atom_site_aniso_U_22
_atom_site_aniso_U_33
_atom_site_aniso_U_23
_atom_site_aniso_U_13
_atom_site_aniso_U_12
O1 0.084(4) 0.060(3) 0.072(5) -0.010(3) -0.039(4) -0.016(3)
O2 0.083(5) 0.050(3) 0.086(5) -0.013(3) -0.035(4) -0.011(3)
O3 0.058(4) 0.071(3) 0.068(4) -0.005(3) -0.009(3) -0.028(3)
O4 0.068(4) 0.057(3) 0.059(4) -0.010(3) 0.000(3) -0.013(3)
O5 0.083(5) 0.056(3) 0.059(4) -0.008(3) -0.027(4) -0.015(3)
O6 0.096(5) 0.052(3) 0.077(5) -0.004(3) -0.035(4) -0.025(3)
O7 0.054(3) 0.069(3) 0.053(4) -0.009(3) -0.002(3) -0.027(3)
O8 0.059(3) 0.055(3) 0.042(3) -0.011(3) -0.001(3) -0.005(3)
C1 0.060(5) 0.051(5) 0.046(5) -0.009(4) -0.018(4) -0.001(4)
C2 0.061(5) 0.051(4) 0.040(5) -0.007(4) -0.008(4) -0.011(4)
C3 0.054(5) 0.054(5) 0.059(5) -0.012(4) -0.018(4) -0.008(4)
C4 0.050(5) 0.063(5) 0.055(6) -0.005(4) -0.009(4) -0.013(4)
C5 0.067(6) 0.100(7) 0.081(8) -0.015(6) -0.028(6) -0.016(6)
C6 0.064(5) 0.050(5) 0.046(5) -0.006(4) -0.002(4) -0.016(4)
C7 0.082(6) 0.056(5) 0.049(5) -0.003(4) -0.015(5) -0.027(4)
C8 0.080(6) 0.053(4) 0.046(5) -0.008(4) -0.006(4) -0.016(4)
C9 0.166(11) 0.087(6) 0.070(6) -0.037(5) -0.008(6) -0.047(7)
C10 0.051(5) 0.062(5) 0.052(6) -0.013(4) -0.006(4) -0.012(4)
C11 0.044(4) 0.055(4) 0.052(5) -0.014(4) 0.000(4) -0.008(4)
C12 0.056(5) 0.052(4) 0.065(6) -0.006(4) -0.013(5) -0.007(4)
C13 0.048(5) 0.061(5) 0.042(5) -0.014(4) -0.007(4) -0.008(4)
C14 0.051(5) 0.069(5) 0.079(7) -0.017(5) -0.027(5) 0.001(4)
C15 0.058(5) 0.055(5) 0.046(5) -0.010(4) -0.010(4) -0.013(4)
C16 0.053(5) 0.056(5) 0.058(6) -0.006(4) -0.011(4) -0.020(4)
C17 0.054(5) 0.054(4) 0.071(6) -0.021(4) -0.005(4) -0.016(4)
C18 0.063(5) 0.055(4) 0.088(6) -0.024(4) -0.002(5) 0.000(4)

loop_
_atom_type_symbol
_atom_type_description
_atom_type_scat_dispersion_real
_atom_type_scat_dispersion_imag
_atom_type_scat_source
C C 0.0181 0.0091 'International Tables Vol C Tables 4.2.6.8 and 6.1.1.4'
H H 0.0000 0.0000 'International Tables Vol C Tables 4.2.6.8 and 6.1.1.4'
O O 0.0492 0.0322 'International Tables Vol C Tables 4.2.6.8 and 6.1.1.4'

loop_
_geom_angle_atom_site_label_1
_geom_angle_atom_site_label_2
_geom_angle_atom_site_label_3
_geom_angle
_geom_angle_site_symmetry_1
_geom_angle_site_symmetry_3
_geom_angle_publ_flag
C1 O1 H1 109.5 . . ?
C7 O3 C4 102.4(6) . . ?
C4 O4 C8 109.2(7) . . ?
C10 O5 H5 109.5 . . ?
C13 O7 C16 101.7(6) . . ?
C13 O8 C17 106.4(6) . . ?
O2 C1 O1 123.4(8) . . ?
O2 C1 C2 120.4(8) . . ?
O1 C1 C2 116.2(7) . . ?
C6 C2 C1 120.6(8) . . ?
C6 C2 C3 121.0(8) . . ?
C1 C2 C3 118.4(7) . . ?
C2 C3 C4 111.0(6) . . ?
C2 C3 H3A 109.4 . . ?
C4 C3 H3A 109.4 . . ?
C2 C3 H3B 109.4 . . ?
C4 C3 H3B 109.4 . . ?
H3A C3 H3B 108.0 . . ?
O4 C4 O3 104.6(7) . . ?
O4 C4 C5 110.4(8) . . ?
O3 C4 C5 109.8(7) . . ?
O4 C4 C3 108.1(7) . . ?
O3 C4 C3 108.3(7) . . ?
C5 C4 C3 115.1(7) . . ?
C4 C5 H5A 109.5 . . ?
C4 C5 H5B 109.5 . . ?
H5A C5 H5B 109.5 . . ?
C4 C5 H5C 109.5 . . ?
H5A C5 H5C 109.5 . . ?
H5B C5 H5C 109.5 . . ?
C2 C6 C7 118.7(8) . . ?
C2 C6 H6 120.7 . . ?
C7 C6 H6 120.7 . . ?
O3 C7 C6 111.8(7) . . ?
O3 C7 C8 101.0(7) . . ?
C6 C7 C8 108.2(7) . . ?
O3 C7 H7 111.8 . . ?
C6 C7 H7 111.8 . . ?
C8 C7 H7 111.8 . . ?
O4 C8 C9 110.5(7) . . ?
O4 C8 C7 100.3(7) . . ?
C9 C8 C7 114.5(8) . . ?
O4 C8 H8 110.4 . . ?
C9 C8 H8 110.4 . . ?
C7 C8 H8 110.4 . . ?
C8 C9 H9A 109.5 . . ?
C8 C9 H9B 109.5 . . ?
H9A C9 H9B 109.5 . . ?
C8 C9 H9C 109.5 . . ?
H9A C9 H9C 109.5 . . ?
H9B C9 H9C 109.5 . . ?
O6 C10 O5 122.9(8) . . ?
O6 C10 C11 120.3(8) . . ?
O5 C10 C11 116.8(8) . . ?
C15 C11 C10 121.8(8) . . ?
C15 C11 C12 121.0(8) . . ?
C10 C11 C12 117.1(7) . . ?
C13 C12 C11 110.0(7) . . ?
C13 C12 H12A 109.7 . . ?
C11 C12 H12A 109.7 . . ?
C13 C12 H12B 109.7 . . ?
C11 C12 H12B 109.7 . . ?
H12A C12 H12B 108.2 . . ?
O7 C13 O8 105.5(6) . . ?
O7 C13 C12 109.5(7) . . ?
O8 C13 C12 108.5(7) . . ?
O7 C13 C14 110.1(7) . . ?
O8 C13 C14 109.8(7) . . ?
C12 C13 C14 113.1(7) . . ?
C13 C14 H14A 109.5 . . ?
C13 C14 H14B 109.5 . . ?
H14A C14 H14B 109.5 . . ?
C13 C14 H14C 109.5 . . ?
H14A C14 H14C 109.5 . . ?
H14B C14 H14C 109.5 . . ?
C11 C15 C16 118.3(8) . . ?
C11 C15 H15 120.9 . . ?
C16 C15 H15 120.9 . . ?
O7 C16 C15 109.8(7) . . ?
O7 C16 C17 100.6(7) . . ?
C15 C16 C17 113.0(7) . . ?
O7 C16 H16 111.0 . . ?
C15 C16 H16 111.0 . . ?
C17 C16 H16 111.0 . . ?
O8 C17 C16 100.7(6) . . ?
O8 C17 C18 109.6(7) . . ?
C16 C17 C18 119.1(8) . . ?
O8 C17 H17 108.9 . . ?
C16 C17 H17 108.9 . . ?
C18 C17 H17 108.9 . . ?
C17 C18 H18A 109.5 . . ?
C17 C18 H18B 109.5 . . ?
H18A C18 H18B 109.5 . . ?
C17 C18 H18C 109.5 . . ?
H18A C18 H18C 109.5 . . ?
H18B C18 H18C 109.5 . . ?

loop_
_geom_bond_atom_site_label_1
_geom_bond_atom_site_label_2
_geom_bond_distance
_geom_bond_site_symmetry_2
_geom_bond_publ_flag
O1 C1 1.288(9) . ?
O1 H1 0.8200 . ?
O2 C1 1.229(9) . ?
O3 C7 1.413(10) . ?
O3 C4 1.440(10) . ?
O4 C4 1.418(11) . ?
O4 C8 1.451(9) . ?
O5 C10 1.313(10) . ?
O5 H5 0.8200 . ?
O6 C10 1.235(10) . ?
O7 C13 1.404(10) . ?
O7 C16 1.419(10) . ?
O8 C13 1.442(9) . ?
O8 C17 1.456(10) . ?
C1 C2 1.469(11) . ?
C2 C6 1.327(10) . ?
C2 C3 1.501(11) . ?
C3 C4 1.557(12) . ?
C3 H3A 0.9700 . ?
C3 H3B 0.9700 . ?
C4 C5 1.475(12) . ?
C5 H5A 0.9600 . ?
C5 H5B 0.9600 . ?
C5 H5C 0.9600 . ?
C6 C7 1.506(11) . ?
C6 H6 0.9300 . ?
C7 C8 1.554(13) . ?
C7 H7 0.9800 . ?
C8 C9 1.501(11) . ?
C8 H8 0.9800 . ?
C9 H9A 0.9600 . ?
C9 H9B 0.9600 . ?
C9 H9C 0.9600 . ?
C10 C11 1.489(11) . ?
C11 C15 1.323(11) . ?
C11 C12 1.504(11) . ?
C12 C13 1.501(11) . ?
C12 H12A 0.9700 . ?
C12 H12B 0.9700 . ?
C13 C14 1.501(10) . ?
C14 H14A 0.9600 . ?
C14 H14B 0.9600 . ?
C14 H14C 0.9600 . ?
C15 C16 1.489(11) . ?
C15 H15 0.9300 . ?
C16 C17 1.506(11) . ?
C16 H16 0.9800 . ?
C17 C18 1.507(11) . ?
C17 H17 0.9800 . ?
C18 H18A 0.9600 . ?
C18 H18B 0.9600 . ?
C18 H18C 0.9600 . ?

loop_
_geom_torsion_atom_site_label_1
_geom_torsion_atom_site_label_2
_geom_torsion_atom_site_label_3
_geom_torsion_atom_site_label_4
_geom_torsion
_geom_torsion_site_symmetry_1
_geom_torsion_site_symmetry_2
_geom_torsion_site_symmetry_3
_geom_torsion_site_symmetry_4
_geom_torsion_publ_flag
O2 C1 C2 C6 168.2(9) . . . . ?
O1 C1 C2 C6 -10.3(13) . . . . ?
O2 C1 C2 C3 -8.1(14) . . . . ?
O1 C1 C2 C3 173.4(8) . . . . ?
C6 C2 C3 C4 -6.6(12) . . . . ?
C1 C2 C3 C4 169.7(8) . . . . ?
C8 O4 C4 O3 -16.3(9) . . . . ?
C8 O4 C4 C5 -134.3(8) . . . . ?
C8 O4 C4 C3 98.9(8) . . . . ?
C7 O3 C4 O4 40.7(8) . . . . ?
C7 O3 C4 C5 159.1(7) . . . . ?
C7 O3 C4 C3 -74.4(8) . . . . ?
C2 C3 C4 O4 -68.3(9) . . . . ?
C2 C3 C4 O3 44.4(10) . . . . ?
C2 C3 C4 C5 167.7(8) . . . . ?
C1 C2 C6 C7 -176.6(8) . . . . ?
C3 C2 C6 C7 -0.3(13) . . . . ?
C4 O3 C7 C6 67.6(8) . . . . ?
C4 O3 C7 C8 -47.3(8) . . . . ?
C2 C6 C7 O3 -31.2(12) . . . . ?
C2 C6 C7 C8 79.2(10) . . . . ?
C4 O4 C8 C9 109.2(9) . . . . ?
C4 O4 C8 C7 -12.0(9) . . . . ?
O3 C7 C8 O4 36.4(8) . . . . ?
C6 C7 C8 O4 -81.2(8) . . . . ?
O3 C7 C8 C9 -82.0(9) . . . . ?
C6 C7 C8 C9 160.5(8) . . . . ?
O6 C10 C11 C15 -173.6(9) . . . . ?
O5 C10 C11 C15 6.8(13) . . . . ?
O6 C10 C11 C12 3.6(13) . . . . ?
O5 C10 C11 C12 -176.0(8) . . . . ?
C15 C11 C12 C13 3.3(12) . . . . ?
C10 C11 C12 C13 -173.9(7) . . . . ?
C16 O7 C13 O8 -39.6(7) . . . . ?
C16 O7 C13 C12 77.0(7) . . . . ?
C16 O7 C13 C14 -158.0(7) . . . . ?
C17 O8 C13 O7 12.7(8) . . . . ?
C17 O8 C13 C12 -104.5(8) . . . . ?
C17 O8 C13 C14 131.3(7) . . . . ?
C11 C12 C13 O7 -43.6(9) . . . . ?
C11 C12 C13 O8 71.1(9) . . . . ?
C11 C12 C13 C14 -166.8(7) . . . . ?
C10 C11 C15 C16 179.4(8) . . . . ?
C12 C11 C15 C16 2.4(13) . . . . ?
C13 O7 C16 C15 -69.4(8) . . . . ?
C13 O7 C16 C17 50.0(7) . . . . ?
C11 C15 C16 O7 31.2(11) . . . . ?
C11 C15 C16 C17 -80.2(11) . . . . ?
C13 O8 C17 C16 17.3(8) . . . . ?
C13 O8 C17 C18 143.7(7) . . . . ?
O7 C16 C17 O8 -41.0(7) . . . . ?
C15 C16 C17 O8 76.0(8) . . . . ?
O7 C16 C17 C18 -160.8(6) . . . . ?
C15 C16 C17 C18 -43.9(11) . . . . ?
